data_1519015
loop_
_publ_author_name
'Millet, P.'
'Galy, J.'
'Johnsson, M.'

_publ_section_title
;
 Crystal growth and structure of V2VSe2IVO9 ; comparison with V2Te209
;
_journal_name_full 'Solid State Sciences'
_journal_page_first 279
_journal_page_last 286
_journal_volume 1
_journal_year 1999
_chemical_formula_sum 'O9 Se2 V2'
_chemical_formula_weight 403.80
_space_group_IT_number 14
_symmetry_cell_setting monoclinic
_symmetry_Int_Tables_number 14
_symmetry_space_group_name_Hall '-P 2yn'
_symmetry_space_group_name_H-M 'P 1 21/n 1'
_cell_angle_alpha 90
_cell_angle_beta 102.893(2)
_cell_angle_gamma 90
_cell_formula_units_Z 4
_cell_length_a 8.0560(2)
_cell_length_b 10.3650(2)
_cell_length_c 8.4500(2)
_cell_volume 687.79(3)
_diffrn_ambient_temperature 293
_diffrn_radiation_probe x-ray
_diffrn_radiation_type MoK\a
_diffrn_radiation_wavelength 0.71069
_exptl_absorpt_coefficient_mu 13.325
_exptl_crystal_density_diffrn 3.90
_exptl_crystal_F_000 744
_refine_ls_goodness_of_fit_ref 1.11
_refine_ls_number_parameters 119
_refine_ls_number_reflns 2232
_refine_ls_R_factor_gt 0.0347
_refine_ls_wR_factor_gt 0.0802
_cod_data_source_file SSS-1999-1-279-286.cif
_cod_data_source_block V2Se2O9
_cod_original_sg_symbol_H-M 'P 21/n'
_cod_database_code 1519015

loop_
_symmetry_equiv_pos_site_id
_symmetry_equiv_pos_as_xyz
1 x,y,z
2 1/2-x,1/2+y,1/2-z
3 -x,-y,-z
4 1/2+x,1/2-y,1/2+z

loop_
_atom_site_aniso_label
_atom_site_aniso_U_11
_atom_site_aniso_U_22
_atom_site_aniso_U_33
_atom_site_aniso_U_23
_atom_site_aniso_U_13
_atom_site_aniso_U_12
Se1 0.0089(1) 0.0057(2) 0.0102(2) -0.0002(1) 0.0009(1) -0.0006(1)
Se2 0.0088(1) 0.0062(2) 0.0105(2) 0.0003(1) 0.0013(1) -0.0002(1)
V1 0.0096(2) 0.0063(3) 0.0110(2) 0.0019(2) 0.0018(2) 0.0004(2)
V2 0.0084(2) 0.0087(3) 0.0099(2) 0.0003(2) 0.0006(2) -0.0007(2)
O1 0.0216(11) 0.0169(13) 0.0172(11) 0.0027(9) 0.0014(8) 0.0021(8)
O4 0.0120(10) 0.0080(11) 0.0223(12) 0.0031(9) 0.0070(9) 0.0006(8)
O5 0.0086(9) 0.0141(11) 0.0166(11) 0.0036(9) 0.0019(8) 0.0026(8)
O6 0.0113(9) 0.0085(11) 0.0129(10) -0.0006(8) -0.0008(7) -0.0047(7)
O7 0.0084(9) 0.0118(11) 0.0132(10) -0.0011(9) -0.0025(7) 0.0018(8)
O8 0.0158(10) 0.0095(11) 0.0172(11) 0.0027(9) 0.0045(8) -0.0029(8)
O9 0.0168(10) 0.0236(14) 0.0133(10) -0.0042(10) 0.0014(8) 0.0017(9)

loop_
_atom_site_label
_atom_site_type_symbol
_atom_site_thermal_displace_type
_atom_site_fract_x
_atom_site_fract_y
_atom_site_fract_z
_atom_site_occupancy
_atom_site_U_iso_or_equiv
_atom_site_calc_flag
_atom_site_refinement_flags
_atom_site_disorder_assembly
_atom_site_disorder_group
Se1 Se Uani 0.11627(4) 0.16504(3) 0.37032(4) 1.000 0.0084(1) . . . .
Se2 Se Uani 0.55839(4) 0.34609(3) 0.37613(4) 1.000 0.0086(1) . . . .
V1 V Uani 0.15712(6) 0.47219(5) 0.28814(6) 1.000 0.0091(1) . . . .
V2 V Uani 0.22860(6) 0.39167(5) 0.70343(6) 1.000 0.0092(1) . . . .
O1 O Uani 0.0631(3) 0.4143(3) 0.1183(3) 1.000 0.0190(7) . . . .
O2 O Uiso 0.1680(3) 0.3226(2) 0.4293(3) 1.000 0.0100(4) . . . .
O3 O Uiso 0.3946(3) 0.4270(2) 0.2609(3) 1.000 0.0129(4) . . . .
O4 O Uani 0.2262(3) 0.6427(2) 0.2309(3) 1.000 0.0136(6) . . . .
O5 O Uani -0.0110(3) 0.5468(2) 0.3540(3) 1.000 0.0132(6) . . . .
O6 O Uani 0.2990(3) 0.5280(2) 0.5705(3) 1.000 0.0115(6) . . . .
O7 O Uani 0.4480(3) 0.3106(2) 0.7100(3) 1.000 0.0119(6) . . . .
O8 O Uani 0.1408(3) 0.2229(2) 0.7263(3) 1.000 0.0140(6) . . . .
O9 O Uani 0.2789(3) 0.4468(2) 0.8822(5) 1.000 0.0182(7) . . . .

loop_
_atom_type_symbol
_atom_type_description
_atom_type_scat_dispersion_real
_atom_type_scat_dispersion_imag
_atom_type_scat_source
O O 0.0106 0.0060 ' International Tables Vol C Tables 4.2.6.8 and 6.1.1.4'
Se Se -0.0929 2.2259 ' International Tables Vol C Tables 4.2.6.8 and 6.1.1.4'
V V 0.3005 0.5294 ' International Tables Vol C Tables 4.2.6.8 and 6.1.1.4'

loop_
_geom_angle_atom_site_label_1
_geom_angle_atom_site_label_2
_geom_angle_atom_site_label_3
_geom_angle
_geom_angle_site_symmetry_1
_geom_angle_site_symmetry_2
_geom_angle_site_symmetry_3
_geom_angle_publ_flag
O2 Se1 O4 96.59(11) . . 2_545 yes
O2 Se1 O7 100.74(11) . . 4_454 yes
O4 Se1 O7 99.84(12) 2_545 . 4_454 yes
O3 Se2 O6 99.47(11) . . 3_666 yes
O3 Se2 O8 99.44(12) . . 4_554 yes
O6 Se2 O8 99.40(11) 3_666 . 4_554 yes
O1 V1 O2 101.57(13) . . . yes
O1 V1 O3 94.70(12) . . . yes
O1 V1 O4 102.96(13) . . . yes
O1 V1 O5 101.97(13) . . . yes
O2 V1 O3 88.34(10) . . . yes
O2 V1 O4 154.10(11) . . . yes
O2 V1 O5 95.11(11) . . . yes
O3 V1 O4 81.52(10) . . . yes
O3 V1 O5 161.89(10) . . . yes
O4 V1 O5 87.84(10) . . . yes
O2 V2 O6 71.42(9) . . . yes
O2 V2 O7 83.40(9) . . . yes
O2 V2 O8 79.76(9) . . . yes
O2 V2 O9 175.20(11) . . . yes
O2 V2 O5 82.50(10) . . 3_566 yes
O6 V2 O7 87.17(10) . . . yes
O6 V2 O8 151.10(10) . . . yes
O6 V2 O9 103.95(12) . . . yes
O5 V2 O6 88.82(10) 3_566 . . yes
O7 V2 O8 87.49(10) . . . yes
O7 V2 O9 95.24(12) . . . yes
O5 V2 O7 165.90(11) 3_566 . . yes
O8 V2 O9 104.82(12) . . . yes
O5 V2 O8 89.52(10) 3_566 . . yes
O5 V2 O9 98.85(12) 3_566 . . yes
Se1 O2 V1 126.88(14) . . . yes
Se1 O2 V2 123.40(12) . . . yes
V1 O2 V2 109.26(10) . . . yes
Se2 O3 V1 133.42(14) . . . yes
Se1 O4 V1 122.46(12) 2_555 . . yes
V1 O5 V2 146.38(15) . . 3_566 yes
Se2 O6 V2 130.73(14) 3_666 . . yes
Se1 O7 V2 120.91(13) 4_555 . . yes
Se2 O8 V2 132.06(14) 4_455 . . yes

loop_
_geom_bond_atom_site_label_1
_geom_bond_atom_site_label_2
_geom_bond_distance
_geom_bond_site_symmetry_1
_geom_bond_site_symmetry_2
_geom_bond_publ_flag
Se1 O2 1.731(2) . . yes
Se1 O4 1.697(2) . 2_545 yes
Se1 O7 1.708(2) . 4_454 yes
Se2 O3 1.679(2) . . yes
Se2 O6 1.731(2) . 3_666 yes
Se2 O8 1.712(2) . 4_554 yes
V1 O1 1.584(3) . . yes
V1 O2 1.946(2) . . yes
V1 O3 2.032(3) . . yes
V1 O4 1.946(2) . . yes
V1 O5 1.755(2) . . yes
V2 O2 2.369(2) . . yes
V2 O6 1.966(2) . . yes
V2 O7 1.947(2) . . yes
V2 O8 1.913(2) . . yes
V2 O9 1.581(4) . . yes
V2 O5 1.826(2) . 3_566 yes

loop_
_geom_torsion_atom_site_label_1
_geom_torsion_atom_site_label_2
_geom_torsion_atom_site_label_3
_geom_torsion_atom_site_label_4
_geom_torsion
_geom_torsion_site_symmetry_1
_geom_torsion_site_symmetry_2
_geom_torsion_site_symmetry_3
_geom_torsion_site_symmetry_4
_geom_torsion_publ_flag
O4 Se1 O2 V1 65.26(18) 2_545 . . . no
O4 Se1 O2 V2 -123.42(15) 2_545 . . . no
O7 Se1 O2 V1 -36.10(19) 4_454 . . . no
O7 Se1 O2 V2 135.22(14) 4_454 . . . no
O2 Se1 O4 V1 163.31(15) . . 2_545 2_545 no
O2 Se1 O7 V2 -124.58(14) . . 4_454 4_454 no
O6 Se2 O3 V1 -112.19(17) 3_666 . . . no
O8 Se2 O3 V1 146.53(17) 4_554 . . . no
O3 Se2 O6 V2 -47.16(19) . . 3_666 3_666 no
O3 Se2 O8 V2 -138.53(18) . . 4_554 4_554 no
O1 V1 O2 Se1 8.8(2) . . . . no
O1 V1 O2 V2 -163.54(12) . . . . no
O3 V1 O2 Se1 -85.67(17) . . . . no
O3 V1 O2 V2 102.00(11) . . . . no
O4 V1 O2 Se1 -152.24(19) . . . . no
O4 V1 O2 V2 35.4(3) . . . . no
O5 V1 O2 Se1 112.15(17) . . . . no
O5 V1 O2 V2 -60.19(12) . . . . no
O1 V1 O3 Se2 -126.93(19) . . . . no
O2 V1 O3 Se2 -25.46(18) . . . . no
O4 V1 O3 Se2 130.63(18) . . . . no
O1 V1 O4 Se1 -71.19(18) . . . 2_555 no
O2 V1 O4 Se1 89.8(3) . . . 2_555 no
O3 V1 O4 Se1 21.72(15) . . . 2_555 no
O5 V1 O4 Se1 -172.98(17) . . . 2_555 no
O1 V1 O5 V2 -17.1(3) . . . 3_566 no
O2 V1 O5 V2 -120.0(2) . . . 3_566 no
O4 V1 O5 V2 85.7(2) . . . 3_566 no
O6 V2 O2 Se1 166.90(17) . . . . no
O6 V2 O2 V1 -20.44(11) . . . . no
O7 V2 O2 Se1 77.67(15) . . . . no
O7 V2 O2 V1 -109.67(12) . . . . no
O8 V2 O2 Se1 -10.96(15) . . . . no
O8 V2 O2 V1 161.70(13) . . . . no
O5 V2 O2 Se1 -101.83(16) 3_566 . . . no
O5 V2 O2 V1 70.83(12) 3_566 . . . no
O2 V2 O6 Se2 -159.02(19) . . . 3_666 no
O7 V2 O6 Se2 -75.03(18) . . . 3_666 no
O8 V2 O6 Se2 -154.66(17) . . . 3_666 no
O9 V2 O6 Se2 19.7(2) . . . 3_666 no
O5 V2 O6 Se2 118.49(18) 3_566 . . 3_666 no
O2 V2 O7 Se1 167.85(14) . . . 4_555 no
O6 V2 O7 Se1 96.24(15) . . . 4_555 no
O8 V2 O7 Se1 -112.17(15) . . . 4_555 no
O9 V2 O7 Se1 -7.52(16) . . . 4_555 no
O2 V2 O8 Se2 -160.1(2) . . . 4_455 no
O6 V2 O8 Se2 -164.26(17) . . . 4_455 no
O7 V2 O8 Se2 116.20(19) . . . 4_455 no
O9 V2 O8 Se2 21.4(2) . . . 4_455 no
O5 V2 O8 Se2 -77.58(19) 3_566 . . 4_455 no
O2 V2 O5 V1 174.8(2) . . 3_566 3_566 no
O6 V2 O5 V1 -113.8(2) . . 3_566 3_566 no
O8 V2 O5 V1 95.1(2) . . 3_566 3_566 no
O9 V2 O5 V1 -9.8(3) . . 3_566 3_566 no
